data_4125556
loop_
_publ_author_name
'Liu, Jian'
'Hu, Lianrui'
'Wang, Lei'
'Chen, Hui'
'Deng, Liang'

_publ_section_title
;
 An Iron(II) Ylide Complex as A Masked Open-Shell Iron Alkylidene Species
 in Its Alkylidene-Transfer Reactions with Alkenes.
;
_journal_name_full 'Journal of the American Chemical Society'
_journal_paper_doi 10.1021/jacs.7b00484
_journal_year 2017
_chemical_absolute_configuration ad
_chemical_formula_sum 'C38 H35 F4 Fe N2 O2 P'
_chemical_formula_weight 714.50
_chemical_name_systematic
; 
 ? 
;
_space_group_IT_number 36
_symmetry_cell_setting orthorhombic
_symmetry_space_group_name_Hall 'C 2c -2'
_symmetry_space_group_name_H-M 'C m c 21'
_atom_sites_solution_hydrogens geom
_atom_sites_solution_primary direct
_atom_sites_solution_secondary difmap
_audit_creation_method SHELXL-97
_cell_angle_alpha 90.00
_cell_angle_beta 90.00
_cell_angle_gamma 90.00
_cell_formula_units_Z 4
_cell_length_a 16.7064(17)
_cell_length_b 13.0153(14)
_cell_length_c 15.7175(17)
_cell_measurement_reflns_used 4759
_cell_measurement_temperature 173(2)
_cell_measurement_theta_max 28.57
_cell_measurement_theta_min 2.37
_cell_volume 3417.6(6)
_computing_cell_refinement 'Bruker SAINT'
_computing_data_collection 'Bruker APEX2'
_computing_data_reduction 'Bruker SAINT'
_computing_molecular_graphics 'Bruker SHELXTL'
_computing_publication_material 'Bruker SHELXTL'
_computing_structure_refinement 'SHELXL-97 (Sheldrick, 2008)'
_computing_structure_solution 'SHELXS-97 (Sheldrick, 2008)'
_diffrn_ambient_temperature 173(2)
_diffrn_measured_fraction_theta_full 0.999
_diffrn_measured_fraction_theta_max 0.999
_diffrn_measurement_device_type 'Bruker APEX-II CCD'
_diffrn_measurement_method '\f and \w scans'
_diffrn_radiation_monochromator graphite
_diffrn_radiation_source 'fine-focus sealed tube'
_diffrn_radiation_type MoK\a
_diffrn_radiation_wavelength 0.71073
_diffrn_reflns_av_R_equivalents 0.0339
_diffrn_reflns_av_sigmaI/netI 0.0439
_diffrn_reflns_limit_h_max 21
_diffrn_reflns_limit_h_min -23
_diffrn_reflns_limit_k_max 18
_diffrn_reflns_limit_k_min -18
_diffrn_reflns_limit_l_max 22
_diffrn_reflns_limit_l_min -22
_diffrn_reflns_number 16616
_diffrn_reflns_theta_full 30.57
_diffrn_reflns_theta_max 30.57
_diffrn_reflns_theta_min 1.98
_exptl_absorpt_coefficient_mu 0.546
_exptl_absorpt_correction_T_max 0.9373
_exptl_absorpt_correction_T_min 0.8532
_exptl_absorpt_correction_type multi-scan
_exptl_absorpt_process_details sadabs
_exptl_crystal_colour yellow
_exptl_crystal_density_diffrn 1.389
_exptl_crystal_density_method 'not measured'
_exptl_crystal_description prism
_exptl_crystal_F_000 1480
_exptl_crystal_size_max 0.30
_exptl_crystal_size_mid 0.20
_exptl_crystal_size_min 0.12
_refine_diff_density_max 0.634
_refine_diff_density_min -0.885
_refine_diff_density_rms 0.065
_refine_ls_abs_structure_details 'Flack H D (1983), Acta Cryst. A39, 876-881'
_refine_ls_abs_structure_Flack 0.013(18)
_refine_ls_extinction_method none
_refine_ls_goodness_of_fit_ref 1.019
_refine_ls_hydrogen_treatment constr
_refine_ls_matrix_type full
_refine_ls_number_parameters 232
_refine_ls_number_reflns 5363
_refine_ls_number_restraints 79
_refine_ls_restrained_S_all 1.132
_refine_ls_R_factor_all 0.0545
_refine_ls_R_factor_gt 0.0445
_refine_ls_shift/su_max 0.000
_refine_ls_shift/su_mean 0.000
_refine_ls_structure_factor_coef Fsqd
_refine_ls_weighting_details 'calc w=1/[\s^2^(Fo^2^)+(0.0651P)^2^+2.3720P] where P=(Fo^2^+2Fc^2^)/3'
_refine_ls_weighting_scheme calc
_refine_ls_wR_factor_gt 0.1118
_refine_ls_wR_factor_ref 0.1184
_reflns_number_gt 4670
_reflns_number_total 5363
_reflns_threshold_expression >2sigma(I)
_cod_data_source_file ja7b00484_si_002.cif
_cod_data_source_block 1
_cod_depositor_comments
;
The following automatic conversions were performed:

'_symmetry_cell_setting' value 'Orthorhombic' changed to
'orthorhombic' according to
/home/data/users/saulius/crontab/automatic-downloads/rss-feeds/ACS/lib/dictionaries/cif_core.dic
dictionary named 'cif_core.dic' version 2.4.2 from 2011-04-26.

Automatic conversion script
Id: cif_fix_values 4973 2017-02-22 13:04:09Z antanas 
;
_cod_original_sg_symbol_H-M Cmc2(1)
_cod_database_code 4125556

loop_
_symmetry_equiv_pos_as_xyz
'x, y, z'
'-x, -y, z+1/2'
'-x, y, z'
'x, -y, z+1/2'
'x+1/2, y+1/2, z'
'-x+1/2, -y+1/2, z+1/2'
'-x+1/2, y+1/2, z'
'x+1/2, -y+1/2, z+1/2'

loop_
_atom_site_label
_atom_site_type_symbol
_atom_site_fract_x
_atom_site_fract_y
_atom_site_fract_z
_atom_site_U_iso_or_equiv
_atom_site_adp_type
_atom_site_occupancy
_atom_site_symmetry_multiplicity
_atom_site_calc_flag
_atom_site_refinement_flags
Fe1 Fe 0.0000 0.34528(3) 0.04114(3) 0.01857(11) Uani 1 2 d S
N1 N 0.10622(13) 0.36987(18) -0.01818(15) 0.0259(4) Uani 1 1 d .
O1 O 0.0000 0.4773(2) 0.12212(17) 0.0297(6) Uani 1 2 d S
O2 O 0.0000 0.2548(2) 0.15923(19) 0.0308(6) Uani 1 2 d S
P1 P 0.0000 0.19508(7) -0.04999(7) 0.0319(2) Uani 1 2 d S
F1 F 0.12312(15) 0.54379(17) -0.12342(14) 0.0558(6) Uani 1 1 d .
F2 F 0.18339(15) 0.38333(18) 0.13582(14) 0.0549(6) Uani 1 1 d .
C1 C 0.0867(2) 0.2258(2) -0.11284(19) 0.0383(7) Uani 1 1 d .
C2 C 0.1112(4) 0.1687(3) -0.1839(3) 0.0659(14) Uani 1 1 d .
H2 H 0.0806 0.1103 -0.2000 0.079 Uiso 1 1 calc R
C3 C 0.1770(4) 0.1935(4) -0.2309(3) 0.0825(19) Uani 1 1 d .
H3 H 0.1914 0.1551 -0.2800 0.099 Uiso 1 1 calc R
C4 C 0.2223(3) 0.2770(4) -0.2043(3) 0.0694(15) Uani 1 1 d .
H4 H 0.2698 0.2935 -0.2348 0.083 Uiso 1 1 calc R
C5 C 0.2011(2) 0.3368(3) -0.1355(2) 0.0488(9) Uani 1 1 d .
H5 H 0.2334 0.3939 -0.1200 0.059 Uiso 1 1 calc R
C6 C 0.13123(18) 0.3134(2) -0.08747(19) 0.0319(6) Uani 1 1 d .
C7 C 0.15198(16) 0.4572(2) 0.00407(19) 0.0311(6) Uani 1 1 d .
C8 C 0.15916(19) 0.5446(3) -0.0472(2) 0.0423(7) Uani 1 1 d .
C9 C 0.2008(3) 0.6323(4) -0.0225(3) 0.0619(12) Uani 1 1 d .
H9 H 0.2045 0.6899 -0.0595 0.074 Uiso 1 1 calc R
C10 C 0.2366(3) 0.6344(4) 0.0564(3) 0.0703(14) Uani 1 1 d .
H10 H 0.2663 0.6931 0.0735 0.084 Uiso 1 1 calc R
C11 C 0.2295(2) 0.5518(4) 0.1108(3) 0.0627(12) Uani 1 1 d .
H11 H 0.2521 0.5540 0.1662 0.075 Uiso 1 1 calc R
C12 C 0.18903(19) 0.4656(3) 0.0828(2) 0.0415(7) Uani 1 1 d .
C13 C 0.0000 0.0562(3) -0.0386(3) 0.0534(12) Uani 1 2 d SU
C14 C 0.0724(4) 0.0033(3) -0.0288(3) 0.0740(11) Uani 1 1 d U
H14 H 0.1219 0.0387 -0.0346 0.089 Uiso 1 1 calc R
C15 C 0.0716(5) -0.1027(4) -0.0102(4) 0.0944(15) Uani 1 1 d U
H15 H 0.1205 -0.1391 -0.0040 0.113 Uiso 1 1 calc R
C16 C 0.0000 -0.1535(6) -0.0011(7) 0.100(2) Uani 1 2 d SU
H16 H 0.0000 -0.2248 0.0117 0.120 Uiso 1 2 calc SR
C17 C 0.0000 0.5846(3) 0.0957(3) 0.0448(10) Uani 1 2 d SU
H17A H 0.0481 0.6000 0.0612 0.054 Uiso 0.50 1 calc PR
H17B H -0.0481 0.6000 0.0612 0.054 Uiso 0.50 1 calc PR
C18 C 0.0000 0.6446(5) 0.1725(5) 0.0796(16) Uani 1 2 d SU
H18A H 0.0479 0.6893 0.1734 0.096 Uiso 0.50 1 calc PR
H18B H -0.0479 0.6893 0.1734 0.096 Uiso 0.50 1 calc PR
C19 C 0.0000 0.5823(5) 0.2442(4) 0.0675(15) Uani 1 2 d SU
H19A H -0.0481 0.5961 0.2792 0.081 Uiso 0.50 1 calc PR
H19B H 0.0481 0.5961 0.2792 0.081 Uiso 0.50 1 calc PR
C20 C 0.0000 0.4739(4) 0.2149(3) 0.0433(11) Uani 1 2 d S
H20A H 0.0481 0.4376 0.2360 0.052 Uiso 0.50 1 calc PR
H20B H -0.0481 0.4376 0.2360 0.052 Uiso 0.50 1 calc PR
C21 C 0.0684(3) 0.1989(5) 0.1840(5) 0.0972(17) Uani 1 1 d U
H21A H 0.1029 0.2414 0.2212 0.117 Uiso 1 1 calc R
H21B H 0.0997 0.1782 0.1333 0.117 Uiso 1 1 calc R
C22 C 0.0404(4) 0.1080(5) 0.2300(5) 0.1071(18) Uani 1 1 d U
H22A H 0.0606 0.0450 0.2020 0.128 Uiso 1 1 calc R
H22B H 0.0606 0.1093 0.2892 0.128 Uiso 1 1 calc R

loop_
_atom_site_aniso_label
_atom_site_aniso_U_11
_atom_site_aniso_U_22
_atom_site_aniso_U_33
_atom_site_aniso_U_23
_atom_site_aniso_U_13
_atom_site_aniso_U_12
Fe1 0.02140(19) 0.01559(19) 0.01873(19) 0.0001(2) 0.000 0.000
N1 0.0222(9) 0.0271(10) 0.0282(10) 0.0042(8) 0.0026(8) 0.0010(8)
O1 0.0464(16) 0.0197(12) 0.0231(13) -0.0027(10) 0.000 0.000
O2 0.0343(14) 0.0291(14) 0.0288(14) 0.0092(11) 0.000 0.000
P1 0.0574(7) 0.0128(4) 0.0255(5) -0.0009(4) 0.000 0.000
F1 0.0717(14) 0.0502(12) 0.0456(12) 0.0228(10) -0.0145(10) -0.0189(11)
F2 0.0645(14) 0.0559(12) 0.0444(12) 0.0148(10) -0.0198(10) 0.0096(11)
C1 0.064(2) 0.0244(13) 0.0265(13) 0.0012(11) 0.0099(13) 0.0202(14)
C2 0.123(4) 0.0370(18) 0.0375(19) -0.0053(15) 0.021(2) 0.027(2)
C3 0.125(5) 0.080(3) 0.043(2) 0.005(2) 0.038(3) 0.060(3)
C4 0.062(2) 0.096(4) 0.050(2) 0.024(2) 0.0317(19) 0.051(3)
C5 0.0367(16) 0.067(2) 0.0428(18) 0.0211(16) 0.0135(14) 0.0243(16)
C6 0.0348(14) 0.0316(13) 0.0294(13) 0.0106(11) 0.0073(11) 0.0171(11)
C7 0.0194(11) 0.0376(15) 0.0363(14) 0.0096(12) -0.0001(10) -0.0022(11)
C8 0.0377(15) 0.0476(18) 0.0417(17) 0.0147(15) -0.0043(13) -0.0174(14)
C9 0.059(2) 0.059(2) 0.067(3) 0.016(2) 0.003(2) -0.035(2)
C10 0.056(2) 0.073(3) 0.082(4) 0.000(2) -0.012(2) -0.042(2)
C11 0.046(2) 0.079(3) 0.063(3) -0.003(2) -0.0233(18) -0.019(2)
C12 0.0310(14) 0.0496(19) 0.0439(18) 0.0094(14) -0.0113(13) -0.0024(14)
C13 0.097(3) 0.0209(17) 0.042(2) 0.0000(17) 0.000 0.000
C14 0.121(3) 0.0308(16) 0.070(2) 0.0064(16) 0.004(2) 0.0191(19)
C15 0.140(3) 0.047(2) 0.096(3) 0.009(2) 0.002(3) 0.020(2)
C16 0.144(4) 0.053(3) 0.103(4) 0.013(3) 0.000 0.000
C17 0.069(3) 0.0207(16) 0.045(2) -0.0035(16) 0.000 0.000
C18 0.119(3) 0.051(3) 0.069(3) -0.013(2) 0.000 0.000
C19 0.104(3) 0.050(3) 0.048(2) -0.019(2) 0.000 0.000
C20 0.065(3) 0.042(2) 0.0229(19) -0.0099(17) 0.000 0.000
C21 0.062(2) 0.092(3) 0.137(4) 0.083(3) -0.015(2) 0.010(2)
C22 0.078(3) 0.098(3) 0.145(4) 0.079(3) -0.012(3) 0.011(2)

loop_
_atom_type_symbol
_atom_type_description
_atom_type_scat_dispersion_real
_atom_type_scat_dispersion_imag
_atom_type_scat_source
C C 0.0033 0.0016 'International Tables Vol C Tables 4.2.6.8 and 6.1.1.4'
H H 0.0000 0.0000 'International Tables Vol C Tables 4.2.6.8 and 6.1.1.4'
N N 0.0061 0.0033 'International Tables Vol C Tables 4.2.6.8 and 6.1.1.4'
O O 0.0106 0.0060 'International Tables Vol C Tables 4.2.6.8 and 6.1.1.4'
F F 0.0171 0.0103 'International Tables Vol C Tables 4.2.6.8 and 6.1.1.4'
P P 0.1023 0.0942 'International Tables Vol C Tables 4.2.6.8 and 6.1.1.4'
Fe Fe 0.3463 0.8444 'International Tables Vol C Tables 4.2.6.8 and 6.1.1.4'

loop_
_geom_angle_atom_site_label_1
_geom_angle_atom_site_label_2
_geom_angle_atom_site_label_3
_geom_angle
_geom_angle_site_symmetry_1
_geom_angle_site_symmetry_3
N1 Fe1 N1 121.90(13) 3 .
N1 Fe1 O1 98.44(8) 3 .
N1 Fe1 O1 98.44(8) . .
N1 Fe1 O2 118.18(7) 3 .
N1 Fe1 O2 118.18(7) . .
O1 Fe1 O2 85.87(11) . .
N1 Fe1 P1 81.71(7) 3 .
N1 Fe1 P1 81.71(7) . .
O1 Fe1 P1 179.69(8) . .
O2 Fe1 P1 93.82(9) . .
C6 N1 C7 117.4(2) . .
C6 N1 Fe1 122.9(2) . .
C7 N1 Fe1 119.08(18) . .
C17 O1 C20 108.3(3) . .
C17 O1 Fe1 126.9(3) . .
C20 O1 Fe1 124.8(3) . .
C21 O2 C21 108.4(5) . 3
C21 O2 Fe1 120.6(3) . .
C21 O2 Fe1 120.6(3) 3 .
C1 P1 C1 107.3(2) . 3
C1 P1 C13 105.97(14) . .
C1 P1 C13 105.97(14) 3 .
C1 P1 Fe1 98.37(11) . .
C1 P1 Fe1 98.37(10) 3 .
C13 P1 Fe1 138.13(18) . .
C2 C1 C6 119.8(4) . .
C2 C1 P1 123.7(3) . .
C6 C1 P1 116.5(2) . .
C3 C2 C1 122.7(5) . .
C3 C2 H2 118.6 . .
C1 C2 H2 118.6 . .
C2 C3 C4 117.6(4) . .
C2 C3 H3 121.2 . .
C4 C3 H3 121.2 . .
C5 C4 C3 122.5(4) . .
C5 C4 H4 118.8 . .
C3 C4 H4 118.8 . .
C4 C5 C6 120.4(4) . .
C4 C5 H5 119.8 . .
C6 C5 H5 119.8 . .
N1 C6 C1 119.4(3) . .
N1 C6 C5 123.6(3) . .
C1 C6 C5 117.0(3) . .
C12 C7 C8 114.2(3) . .
C12 C7 N1 121.7(3) . .
C8 C7 N1 123.9(3) . .
F1 C8 C9 118.7(3) . .
F1 C8 C7 118.0(3) . .
C9 C8 C7 123.3(3) . .
C10 C9 C8 118.9(4) . .
C10 C9 H9 120.5 . .
C8 C9 H9 120.5 . .
C9 C10 C11 120.4(4) . .
C9 C10 H10 119.8 . .
C11 C10 H10 119.8 . .
C10 C11 C12 118.6(4) . .
C10 C11 H11 120.7 . .
C12 C11 H11 120.7 . .
F2 C12 C11 118.6(3) . .
F2 C12 C7 116.9(3) . .
C11 C12 C7 124.5(3) . .
C14 C13 C14 119.6(6) . 3
C14 C13 P1 120.0(3) . .
C14 C13 P1 120.0(3) 3 .
C13 C14 C15 119.6(6) . .
C13 C14 H14 120.2 . .
C15 C14 H14 120.2 . .
C16 C15 C14 120.1(7) . .
C16 C15 H15 120.0 . .
C14 C15 H15 120.0 . .
C15 C16 C15 121.0(8) 3 .
C15 C16 H16 119.5 3 .
C15 C16 H16 119.5 . .
C18 C17 O1 106.3(5) . .
C18 C17 H17A 110.5 . .
O1 C17 H17A 110.5 . .
C18 C17 H17B 110.5 . .
O1 C17 H17B 110.5 . .
H17A C17 H17B 108.7 . .
C19 C18 C17 111.4(5) . .
C19 C18 H18A 109.3 . .
C17 C18 H18A 109.3 . .
C19 C18 H18B 109.3 . .
C17 C18 H18B 109.3 . .
H18A C18 H18B 108.0 . .
C18 C19 C20 107.6(5) . .
C18 C19 H19A 110.2 . .
C20 C19 H19A 110.2 . .
C18 C19 H19B 110.2 . .
C20 C19 H19B 110.2 . .
H19A C19 H19B 108.5 . .
O1 C20 C19 106.4(4) . .
O1 C20 H20A 110.5 . .
C19 C20 H20A 110.5 . .
O1 C20 H20B 110.5 . .
C19 C20 H20B 110.5 . .
H20A C20 H20B 108.6 . .
O2 C21 C22 107.1(4) . .
O2 C21 H21A 110.3 . .
C22 C21 H21A 110.3 . .
O2 C21 H21B 110.3 . .
C22 C21 H21B 110.3 . .
H21A C21 H21B 108.5 . .
C22 C22 C21 108.6(3) 3 .
C22 C22 H22A 110.0 3 .
C21 C22 H22A 110.0 . .
C22 C22 H22B 110.0 3 .
C21 C22 H22B 110.0 . .
H22A C22 H22B 108.3 . .

loop_
_geom_bond_atom_site_label_1
_geom_bond_atom_site_label_2
_geom_bond_distance
_geom_bond_site_symmetry_2
Fe1 N1 2.030(2) 3
Fe1 N1 2.030(2) .
Fe1 O1 2.138(3) .
Fe1 O2 2.198(3) .
Fe1 P1 2.4235(11) .
N1 C6 1.379(4) .
N1 C7 1.413(4) .
O1 C17 1.457(5) .
O1 C20 1.459(5) .
O2 C21 1.409(5) .
O2 C21 1.409(5) 3
P1 C1 1.798(4) .
P1 C1 1.798(4) 3
P1 C13 1.817(5) .
F1 C8 1.341(4) .
F2 C12 1.360(4) .
C1 C2 1.403(4) .
C1 C6 1.419(5) .
C2 C3 1.363(8) .
C2 H2 0.9500 .
C3 C4 1.388(8) .
C3 H3 0.9500 .
C4 C5 1.380(6) .
C4 H4 0.9500 .
C5 C6 1.423(4) .
C5 H5 0.9500 .
C7 C12 1.388(4) .
C7 C8 1.400(4) .
C8 C9 1.392(5) .
C9 C10 1.378(7) .
C9 H9 0.9500 .
C10 C11 1.378(7) .
C10 H10 0.9500 .
C11 C12 1.381(5) .
C11 H11 0.9500 .
C13 C14 1.400(6) .
C13 C14 1.400(6) 3
C14 C15 1.411(7) .
C14 H14 0.9500 .
C15 C16 1.373(8) .
C15 H15 0.9500 .
C16 C15 1.373(8) 3
C16 H16 0.9500 .
C17 C18 1.437(9) .
C17 H17A 0.9900 .
C17 H17B 0.9900 .
C18 C19 1.389(11) .
C18 H18A 0.9900 .
C18 H18B 0.9900 .
C19 C20 1.484(7) .
C19 H19A 0.9900 .
C19 H19B 0.9900 .
C20 H20A 0.9900 .
C20 H20B 0.9900 .
C21 C22 1.463(7) .
C21 H21A 0.9900 .
C21 H21B 0.9900 .
C22 C22 1.349(12) 3
C22 H22A 0.9900 .
C22 H22B 0.9900 .

loop_
_geom_torsion_atom_site_label_1
_geom_torsion_atom_site_label_2
_geom_torsion_atom_site_label_3
_geom_torsion_atom_site_label_4
_geom_torsion
_geom_torsion_site_symmetry_1
_geom_torsion_site_symmetry_4
N1 Fe1 N1 C6 -65.0(3) 3 .
O1 Fe1 N1 C6 -170.5(2) . .
O2 Fe1 N1 C6 99.7(2) . .
P1 Fe1 N1 C6 9.8(2) . .
N1 Fe1 N1 C7 105.9(2) 3 .
O1 Fe1 N1 C7 0.4(2) . .
O2 Fe1 N1 C7 -89.4(2) . .
P1 Fe1 N1 C7 -179.3(2) . .
N1 Fe1 O1 C17 -62.10(7) 3 .
N1 Fe1 O1 C17 62.10(7) . .
O2 Fe1 O1 C17 180.0 . .
P1 Fe1 O1 C17 180.00(5) . .
N1 Fe1 O1 C20 117.90(7) 3 .
N1 Fe1 O1 C20 -117.90(7) . .
O2 Fe1 O1 C20 0.0 . .
P1 Fe1 O1 C20 0.00(5) . .
N1 Fe1 O2 C21 153.1(4) 3 .
N1 Fe1 O2 C21 -12.2(5) . .
O1 Fe1 O2 C21 -109.5(4) . .
P1 Fe1 O2 C21 70.5(4) . .
N1 Fe1 O2 C21 12.2(5) 3 3
N1 Fe1 O2 C21 -153.1(4) . 3
O1 Fe1 O2 C21 109.5(4) . 3
P1 Fe1 O2 C21 -70.5(4) . 3
N1 Fe1 P1 C1 116.56(13) 3 .
N1 Fe1 P1 C1 -7.56(12) . .
O1 Fe1 P1 C1 -125.50(11) . .
O2 Fe1 P1 C1 -125.50(11) . .
N1 Fe1 P1 C1 7.56(12) 3 3
N1 Fe1 P1 C1 -116.56(13) . 3
O1 Fe1 P1 C1 125.50(11) . 3
O2 Fe1 P1 C1 125.50(11) . 3
N1 Fe1 P1 C13 -117.94(7) 3 .
N1 Fe1 P1 C13 117.94(7) . .
O1 Fe1 P1 C13 0.000(11) . .
O2 Fe1 P1 C13 0.0 . .
C1 P1 C1 C2 -71.7(4) 3 .
C13 P1 C1 C2 41.2(4) . .
Fe1 P1 C1 C2 -173.2(3) . .
C1 P1 C1 C6 108.1(3) 3 .
C13 P1 C1 C6 -139.0(3) . .
Fe1 P1 C1 C6 6.6(2) . .
C6 C1 C2 C3 0.0(6) . .
P1 C1 C2 C3 179.8(4) . .
C1 C2 C3 C4 2.3(7) . .
C2 C3 C4 C5 -2.8(7) . .
C3 C4 C5 C6 1.0(6) . .
C7 N1 C6 C1 -179.3(2) . .
Fe1 N1 C6 C1 -8.3(4) . .
C7 N1 C6 C5 1.8(4) . .
Fe1 N1 C6 C5 172.8(2) . .
C2 C1 C6 N1 179.2(3) . .
P1 C1 C6 N1 -0.6(4) . .
C2 C1 C6 C5 -1.8(5) . .
P1 C1 C6 C5 178.4(2) . .
C4 C5 C6 N1 -179.8(3) . .
C4 C5 C6 C1 1.3(5) . .
C6 N1 C7 C12 -119.3(3) . .
Fe1 N1 C7 C12 69.3(3) . .
C6 N1 C7 C8 65.7(4) . .
Fe1 N1 C7 C8 -105.7(3) . .
C12 C7 C8 F1 -178.2(3) . .
N1 C7 C8 F1 -2.8(5) . .
C12 C7 C8 C9 1.0(5) . .
N1 C7 C8 C9 176.3(4) . .
F1 C8 C9 C10 178.7(4) . .
C7 C8 C9 C10 -0.4(7) . .
C8 C9 C10 C11 -1.6(8) . .
C9 C10 C11 C12 2.9(8) . .
C10 C11 C12 F2 178.7(4) . .
C10 C11 C12 C7 -2.3(7) . .
C8 C7 C12 F2 179.4(3) . .
N1 C7 C12 F2 3.9(4) . .
C8 C7 C12 C11 0.4(5) . .
N1 C7 C12 C11 -175.0(4) . .
C1 P1 C13 C14 37.2(5) . .
C1 P1 C13 C14 151.0(4) 3 .
Fe1 P1 C13 C14 -85.9(4) . .
C1 P1 C13 C14 -151.0(4) . 3
C1 P1 C13 C14 -37.2(5) 3 3
Fe1 P1 C13 C14 85.9(4) . 3
C14 C13 C14 C15 0.9(9) 3 .
P1 C13 C14 C15 172.7(4) . .
C13 C14 C15 C16 -0.6(10) . .
C14 C15 C16 C15 0.3(15) . 3
C20 O1 C17 C18 0.000(1) . .
Fe1 O1 C17 C18 180.000(1) . .
O1 C17 C18 C19 0.000(1) . .
C17 C18 C19 C20 0.000(1) . .
C17 O1 C20 C19 0.000(1) . .
Fe1 O1 C20 C19 180.000(1) . .
C18 C19 C20 O1 0.000(1) . .
C21 O2 C21 C22 -3.2(11) 3 .
Fe1 O2 C21 C22 -148.4(5) . .
O2 C21 C22 C22 2.0(7) . 3
